data_7150192
loop_
_publ_author_name
'Wang, Wen-Jwu'
'Ganin, Eduard V.'
'Fonari, Marina S.'
'Simonov, Yurii A.'
'Bocelli, Gabriele'

_publ_section_title
;
 2,4-dithiouracil: the reproducible H-bonded structural motifs in the
 complexes with 18-membered crown ethers.
;
_journal_issue 16
_journal_name_full 'Organic &amp; biomolecular chemistry'
_journal_page_first 3054
_journal_page_last 3058
_journal_paper_doi 10.1039/b505807d
_journal_volume 3
_journal_year 2005
_chemical_formula_moiety 'C12 H24 O6, C4 H4 N2 S2, H2 O'
_chemical_formula_sum 'C16 H30 N2 O7 S2'
_chemical_formula_weight 426.54
_chemical_melting_point 265
_chemical_name_common
;
1,4,7,10,13,16-hexaoxacyclooctadecane pyrimidine-2,4(1H,3H)-
dithione monohydrate
;
_chemical_name_systematic
;
1,4,7,10,13,16-hexaoxacyclooctadecane
pyrimidine-2,4(1H,3H)-dithione monohydrate
;
_space_group_IT_number 14
_symmetry_cell_setting monoclinic
_symmetry_space_group_name_Hall '-P 2yn'
_symmetry_space_group_name_H-M 'P 1 21/n 1'
_atom_sites_solution_hydrogens geom
_atom_sites_solution_primary direct
_atom_sites_solution_secondary difmap
_audit_creation_method SHELXL-97
_cell_angle_alpha 90.00
_cell_angle_beta 92.17(3)
_cell_angle_gamma 90.00
_cell_formula_units_Z 4
_cell_length_a 7.7070(15)
_cell_length_b 17.374(4)
_cell_length_c 16.622(3)
_cell_measurement_reflns_used 25
_cell_measurement_temperature 293(2)
_cell_measurement_theta_max 17.90
_cell_measurement_theta_min 13.22
_cell_volume 2224.1(8)
_computing_structure_refinement 'SHELXL-97 (Sheldrick, 1997)'
_computing_structure_solution 'SHELXS-97 (Sheldrick, 1990)'
_diffrn_ambient_temperature 293(2)
_diffrn_measured_fraction_theta_full 0.998
_diffrn_measured_fraction_theta_max 0.998
_diffrn_measurement_device_type 'Philips Pw100'
_diffrn_measurement_method 'omega-2theta scan'
_diffrn_radiation_monochromator graphite
_diffrn_radiation_source 'fine-focus sealed tube'
_diffrn_radiation_type MoK\a
_diffrn_radiation_wavelength 0.71073
_diffrn_reflns_av_R_equivalents 0.0173
_diffrn_reflns_av_sigmaI/netI 0.0217
_diffrn_reflns_limit_h_max 9
_diffrn_reflns_limit_h_min -9
_diffrn_reflns_limit_k_max 21
_diffrn_reflns_limit_k_min 0
_diffrn_reflns_limit_l_max 20
_diffrn_reflns_limit_l_min 0
_diffrn_reflns_number 4524
_diffrn_reflns_theta_full 26.00
_diffrn_reflns_theta_max 26.00
_diffrn_reflns_theta_min 3.10
_diffrn_standards_decay_% 0
_diffrn_standards_interval_count 100
_diffrn_standards_number 1
_exptl_absorpt_coefficient_mu 0.276
_exptl_absorpt_correction_T_max 0.9444
_exptl_absorpt_correction_T_min 0.9121
_exptl_absorpt_correction_type none
_exptl_crystal_colour yellow
_exptl_crystal_density_diffrn 1.274
_exptl_crystal_density_method 'not measured'
_exptl_crystal_description prism
_exptl_crystal_F_000 912
_exptl_crystal_size_max 0.34
_exptl_crystal_size_mid 0.27
_exptl_crystal_size_min 0.21
_refine_diff_density_max 0.432
_refine_diff_density_min -0.278
_refine_diff_density_rms 0.051
_refine_ls_extinction_method none
_refine_ls_goodness_of_fit_ref 1.088
_refine_ls_hydrogen_treatment mixed
_refine_ls_matrix_type full
_refine_ls_number_parameters 256
_refine_ls_number_reflns 4380
_refine_ls_number_restraints 5
_refine_ls_restrained_S_all 1.089
_refine_ls_R_factor_all 0.0667
_refine_ls_R_factor_gt 0.0452
_refine_ls_shift/su_max 0.000
_refine_ls_shift/su_mean 0.000
_refine_ls_structure_factor_coef Fsqd
_refine_ls_weighting_details 'calc w=1/[\s^2^(Fo^2^)+(0.0719P)^2^+0.2350P] where P=(Fo^2^+2Fc^2^)/3'
_refine_ls_weighting_scheme calc
_refine_ls_wR_factor_gt 0.1237
_refine_ls_wR_factor_ref 0.1320
_reflns_number_gt 3152
_reflns_number_total 4380
_reflns_threshold_expression >2sigma(I)
_cod_data_source_file b505807d.txt
_cod_data_source_block dtu1
_cod_original_sg_symbol_H-M P21/n
_cod_database_code 7150192

loop_
_symmetry_equiv_pos_as_xyz
'x, y, z'
'-x+1/2, y+1/2, -z+1/2'
'-x, -y, -z'
'x-1/2, -y-1/2, z-1/2'

loop_
_atom_site_label
_atom_site_type_symbol
_atom_site_fract_x
_atom_site_fract_y
_atom_site_fract_z
_atom_site_U_iso_or_equiv
_atom_site_adp_type
_atom_site_occupancy
_atom_site_symmetry_multiplicity
_atom_site_calc_flag
_atom_site_refinement_flags
_atom_site_disorder_assembly
_atom_site_disorder_group
S1 S 0.83374(8) 0.39910(3) 0.34792(3) 0.05751(19) Uani 1 1 d . . .
S2 S 0.90385(9) 0.09654(3) 0.32263(3) 0.0611(2) Uani 1 1 d . . .
N1U N 0.85880(18) 0.24579(8) 0.34830(8) 0.0339(3) Uani 1 1 d D . .
H1U H 0.893(3) 0.2521(12) 0.3038(10) 0.051 Uiso 1 1 d D . .
N2U N 0.7549(2) 0.30024(10) 0.46245(9) 0.0410(4) Uani 1 1 d D . .
H2U H 0.721(3) 0.3391(10) 0.4874(13) 0.062 Uiso 1 1 d D . .
C1U C 0.8146(2) 0.31173(10) 0.38777(10) 0.0349(4) Uani 1 1 d . . .
C2U C 0.8470(2) 0.17167(10) 0.37762(10) 0.0362(4) Uani 1 1 d . . .
C3U C 0.7848(3) 0.16582(11) 0.45675(11) 0.0439(5) Uani 1 1 d . . .
H3U H 0.7749 0.1179 0.4811 0.053 Uiso 1 1 calc R . .
C4U C 0.7407(3) 0.22962(12) 0.49606(11) 0.0465(5) Uani 1 1 d . . .
H4U H 0.6992 0.2254 0.5477 0.056 Uiso 1 1 calc R . .
O1 O 0.9162(2) 0.32898(9) 0.64854(9) 0.0605(4) Uani 1 1 d . . .
C2 C 0.9858(4) 0.28521(18) 0.71391(19) 0.0942(10) Uani 1 1 d . . .
H2A H 0.9097 0.2891 0.7589 0.113 Uiso 1 1 calc R . .
H2B H 1.0981 0.3060 0.7309 0.113 Uiso 1 1 calc R . .
C3 C 1.0052(4) 0.20461(19) 0.6919(2) 0.0909(9) Uani 1 1 d . . .
H3A H 1.0577 0.2010 0.6400 0.109 Uiso 1 1 calc R . .
H3B H 1.0812 0.1791 0.7314 0.109 Uiso 1 1 calc R . .
O4 O 0.8400(2) 0.16735(9) 0.68838(10) 0.0670(5) Uani 1 1 d . . .
C5 C 0.8564(4) 0.08763(14) 0.67455(16) 0.0780(8) Uani 1 1 d . . .
H5A H 0.9269 0.0644 0.7176 0.094 Uiso 1 1 calc R . .
H5B H 0.9131 0.0789 0.6242 0.094 Uiso 1 1 calc R . .
C6 C 0.6823(4) 0.05225(14) 0.67100(15) 0.0821(9) Uani 1 1 d . . .
H6A H 0.6928 -0.0033 0.6688 0.099 Uiso 1 1 calc R . .
H6B H 0.6209 0.0656 0.7189 0.099 Uiso 1 1 calc R . .
O7 O 0.5880(2) 0.07928(9) 0.60152(10) 0.0662(5) Uani 1 1 d . . .
C8 C 0.4120(4) 0.05721(14) 0.6000(2) 0.0863(9) Uani 1 1 d . . .
H8A H 0.3571 0.0756 0.6479 0.104 Uiso 1 1 calc R . .
H8B H 0.4022 0.0016 0.5983 0.104 Uiso 1 1 calc R . .
C9 C 0.3265(4) 0.09157(18) 0.5270(2) 0.0979(11) Uani 1 1 d . . .
H9A H 0.3951 0.0810 0.4805 0.118 Uiso 1 1 calc R . .
H9B H 0.2127 0.0687 0.5177 0.118 Uiso 1 1 calc R . .
O10 O 0.3096(2) 0.17287(10) 0.53730(12) 0.0780(5) Uani 1 1 d . . .
C11 C 0.2823(4) 0.2163(2) 0.46502(18) 0.0954(10) Uani 1 1 d . . .
H11A H 0.1852 0.1951 0.4334 0.114 Uiso 1 1 calc R . .
H11B H 0.3848 0.2139 0.4330 0.114 Uiso 1 1 calc R . .
C12 C 0.2452(4) 0.2980(2) 0.4870(2) 0.0930(10) Uani 1 1 d . . .
H12A H 0.2258 0.3285 0.4386 0.112 Uiso 1 1 calc R . .
H12B H 0.1415 0.3004 0.5182 0.112 Uiso 1 1 calc R . .
O13 O 0.38787(19) 0.32708(9) 0.53231(11) 0.0661(5) Uani 1 1 d . . .
C14 C 0.3706(3) 0.40575(14) 0.5567(2) 0.0837(9) Uani 1 1 d . . .
H14A H 0.2652 0.4119 0.5862 0.100 Uiso 1 1 calc R . .
H14B H 0.3623 0.4387 0.5096 0.100 Uiso 1 1 calc R . .
C15 C 0.5207(4) 0.42821(14) 0.60773(16) 0.0713(7) Uani 1 1 d . . .
H15A H 0.5055 0.4802 0.6274 0.086 Uiso 1 1 calc R . .
H15B H 0.5323 0.3940 0.6537 0.086 Uiso 1 1 calc R . .
O16 O 0.67023(19) 0.42417(8) 0.56227(8) 0.0504(4) Uani 1 1 d . . .
C17 C 0.8272(3) 0.45128(13) 0.60243(16) 0.0694(7) Uani 1 1 d . . .
H17A H 0.8087 0.5038 0.6200 0.083 Uiso 1 1 calc R . .
H17B H 0.9185 0.4523 0.5639 0.083 Uiso 1 1 calc R . .
C18 C 0.8867(4) 0.40592(14) 0.67159(18) 0.0764(8) Uani 1 1 d . . .
H18A H 0.9933 0.4278 0.6945 0.092 Uiso 1 1 calc R . .
H18B H 0.8001 0.4073 0.7124 0.092 Uiso 1 1 calc R . .
O1W O 0.9930(2) 0.26086(9) 0.19317(9) 0.0629(5) Uani 1 1 d D . .
H1W H 0.940(3) 0.2604(16) 0.1481(13) 0.094 Uiso 1 1 d D . .
H2W H 1.090(3) 0.2827(16) 0.1953(16) 0.094 Uiso 1 1 d D . .

loop_
_atom_site_aniso_label
_atom_site_aniso_U_11
_atom_site_aniso_U_22
_atom_site_aniso_U_33
_atom_site_aniso_U_23
_atom_site_aniso_U_13
_atom_site_aniso_U_12
S1 0.0813(4) 0.0346(3) 0.0575(3) -0.0014(2) 0.0149(3) -0.0066(3)
S2 0.0913(5) 0.0369(3) 0.0569(3) -0.0051(2) 0.0257(3) 0.0062(3)
N1U 0.0379(8) 0.0348(8) 0.0295(7) -0.0014(6) 0.0064(6) -0.0032(6)
N2U 0.0429(9) 0.0442(9) 0.0365(8) -0.0087(7) 0.0086(7) 0.0010(7)
C1U 0.0305(9) 0.0388(10) 0.0354(9) -0.0058(7) 0.0004(7) -0.0037(7)
C2U 0.0339(9) 0.0387(10) 0.0362(9) -0.0014(8) 0.0026(7) -0.0023(7)
C3U 0.0503(11) 0.0435(11) 0.0386(10) 0.0071(8) 0.0090(8) -0.0014(9)
C4U 0.0507(12) 0.0574(12) 0.0323(9) 0.0013(9) 0.0123(8) -0.0039(10)
O1 0.0596(10) 0.0570(9) 0.0636(10) -0.0098(7) -0.0144(8) 0.0075(7)
C2 0.096(2) 0.095(2) 0.088(2) 0.0024(17) -0.0489(18) -0.0019(18)
C3 0.0668(18) 0.094(2) 0.109(2) 0.0230(19) -0.0285(16) 0.0174(16)
O4 0.0764(12) 0.0591(10) 0.0655(10) 0.0087(8) 0.0013(8) 0.0209(8)
C5 0.109(2) 0.0577(15) 0.0674(16) 0.0189(12) 0.0080(15) 0.0364(15)
C6 0.144(3) 0.0400(13) 0.0652(16) 0.0182(11) 0.0393(17) 0.0159(15)
O7 0.0815(12) 0.0468(9) 0.0725(11) 0.0103(8) 0.0314(9) -0.0040(8)
C8 0.092(2) 0.0408(13) 0.130(3) -0.0143(15) 0.0538(19) -0.0182(14)
C9 0.0645(18) 0.090(2) 0.141(3) -0.059(2) 0.0191(19) -0.0277(15)
O10 0.0727(12) 0.0756(12) 0.0865(13) -0.0209(10) 0.0122(10) -0.0076(9)
C11 0.0536(16) 0.152(3) 0.079(2) -0.015(2) -0.0237(14) -0.0222(18)
C12 0.0510(16) 0.118(3) 0.108(2) 0.029(2) -0.0218(15) 0.0029(16)
O13 0.0410(8) 0.0721(11) 0.0849(11) 0.0145(9) -0.0030(8) 0.0104(7)
C14 0.0548(15) 0.0578(16) 0.141(3) 0.0319(16) 0.0319(16) 0.0254(12)
C15 0.0859(19) 0.0490(13) 0.0819(17) -0.0025(12) 0.0406(15) 0.0075(12)
O16 0.0604(9) 0.0430(7) 0.0483(8) -0.0045(6) 0.0078(7) 0.0076(6)
C17 0.0787(17) 0.0482(13) 0.0805(17) -0.0141(12) -0.0059(14) -0.0126(12)
C18 0.0820(19) 0.0595(16) 0.0860(19) -0.0250(14) -0.0196(15) -0.0019(13)
O1W 0.0835(12) 0.0612(10) 0.0456(8) -0.0031(8) 0.0234(8) -0.0182(9)

loop_
_atom_type_symbol
_atom_type_description
_atom_type_scat_dispersion_real
_atom_type_scat_dispersion_imag
_atom_type_scat_source
C C 0.0033 0.0016 'International Tables Vol C Tables 4.2.6.8 and 6.1.1.4'
H H 0.0000 0.0000 'International Tables Vol C Tables 4.2.6.8 and 6.1.1.4'
N N 0.0061 0.0033 'International Tables Vol C Tables 4.2.6.8 and 6.1.1.4'
O O 0.0106 0.0060 'International Tables Vol C Tables 4.2.6.8 and 6.1.1.4'
S S 0.1246 0.1234 'International Tables Vol C Tables 4.2.6.8 and 6.1.1.4'

loop_
_geom_angle_atom_site_label_1
_geom_angle_atom_site_label_2
_geom_angle_atom_site_label_3
_geom_angle
_geom_angle_site_symmetry_1
_geom_angle_site_symmetry_3
_geom_angle_publ_flag
C1U N1U C2U 126.15(15) . . ?
C1U N1U H1U 115.1(15) . . ?
C2U N1U H1U 118.7(15) . . ?
C4U N2U C1U 123.17(16) . . ?
C4U N2U H2U 119.6(16) . . ?
C1U N2U H2U 117.2(16) . . ?
N2U C1U N1U 114.51(15) . . ?
N2U C1U S1 122.49(14) . . ?
N1U C1U S1 123.00(13) . . ?
N1U C2U C3U 115.00(16) . . ?
N1U C2U S2 121.06(13) . . ?
C3U C2U S2 123.93(14) . . ?
C4U C3U C2U 119.61(17) . . ?
C4U C3U H3U 120.2 . . ?
C2U C3U H3U 120.2 . . ?
C3U C4U N2U 121.56(17) . . ?
C3U C4U H4U 119.2 . . ?
N2U C4U H4U 119.2 . . ?
C18 O1 C2 111.1(2) . . ?
O1 C2 C3 111.3(2) . . ?
O1 C2 H2A 109.4 . . ?
C3 C2 H2A 109.4 . . ?
O1 C2 H2B 109.4 . . ?
C3 C2 H2B 109.4 . . ?
H2A C2 H2B 108.0 . . ?
O4 C3 C2 110.3(3) . . ?
O4 C3 H3A 109.6 . . ?
C2 C3 H3A 109.6 . . ?
O4 C3 H3B 109.6 . . ?
C2 C3 H3B 109.6 . . ?
H3A C3 H3B 108.1 . . ?
C5 O4 C3 111.5(2) . . ?
O4 C5 C6 109.2(2) . . ?
O4 C5 H5A 109.8 . . ?
C6 C5 H5A 109.8 . . ?
O4 C5 H5B 109.8 . . ?
C6 C5 H5B 109.8 . . ?
H5A C5 H5B 108.3 . . ?
O7 C6 C5 109.33(19) . . ?
O7 C6 H6A 109.8 . . ?
C5 C6 H6A 109.8 . . ?
O7 C6 H6B 109.8 . . ?
C5 C6 H6B 109.8 . . ?
H6A C6 H6B 108.3 . . ?
C8 O7 C6 112.7(2) . . ?
O7 C8 C9 107.6(2) . . ?
O7 C8 H8A 110.2 . . ?
C9 C8 H8A 110.2 . . ?
O7 C8 H8B 110.2 . . ?
C9 C8 H8B 110.2 . . ?
H8A C8 H8B 108.5 . . ?
O10 C9 C8 109.9(2) . . ?
O10 C9 H9A 109.7 . . ?
C8 C9 H9A 109.7 . . ?
O10 C9 H9B 109.7 . . ?
C8 C9 H9B 109.7 . . ?
H9A C9 H9B 108.2 . . ?
C11 O10 C9 115.6(3) . . ?
O10 C11 C12 108.6(2) . . ?
O10 C11 H11A 110.0 . . ?
C12 C11 H11A 110.0 . . ?
O10 C11 H11B 110.0 . . ?
C12 C11 H11B 110.0 . . ?
H11A C11 H11B 108.3 . . ?
O13 C12 C11 108.7(2) . . ?
O13 C12 H12A 110.0 . . ?
C11 C12 H12A 110.0 . . ?
O13 C12 H12B 110.0 . . ?
C11 C12 H12B 110.0 . . ?
H12A C12 H12B 108.3 . . ?
C12 O13 C14 114.6(2) . . ?
O13 C14 C15 109.81(19) . . ?
O13 C14 H14A 109.7 . . ?
C15 C14 H14A 109.7 . . ?
O13 C14 H14B 109.7 . . ?
C15 C14 H14B 109.7 . . ?
H14A C14 H14B 108.2 . . ?
O16 C15 C14 108.8(2) . . ?
O16 C15 H15A 109.9 . . ?
C14 C15 H15A 109.9 . . ?
O16 C15 H15B 109.9 . . ?
C14 C15 H15B 109.9 . . ?
H15A C15 H15B 108.3 . . ?
C15 O16 C17 115.3(2) . . ?
O16 C17 C18 115.1(2) . . ?
O16 C17 H17A 108.5 . . ?
C18 C17 H17A 108.5 . . ?
O16 C17 H17B 108.5 . . ?
C18 C17 H17B 108.5 . . ?
H17A C17 H17B 107.5 . . ?
O1 C18 C17 110.4(2) . . ?
O1 C18 H18A 109.6 . . ?
C17 C18 H18A 109.6 . . ?
O1 C18 H18B 109.6 . . ?
C17 C18 H18B 109.6 . . ?
H18A C18 H18B 108.1 . . ?
H1W O1W H2W 116(2) . . ?

loop_
_geom_bond_atom_site_label_1
_geom_bond_atom_site_label_2
_geom_bond_distance
_geom_bond_site_symmetry_2
_geom_bond_publ_flag
S1 C1U 1.6649(18) . ?
S2 C2U 1.6620(18) . ?
N1U C1U 1.370(2) . ?
N1U C2U 1.381(2) . ?
N1U H1U 0.802(15) . ?
N2U C4U 1.354(3) . ?
N2U C1U 1.355(2) . ?
N2U H2U 0.838(15) . ?
C2U C3U 1.421(3) . ?
C3U C4U 1.337(3) . ?
C3U H3U 0.9300 . ?
C4U H4U 0.9300 . ?
O1 C18 1.411(3) . ?
O1 C2 1.415(3) . ?
C2 C3 1.456(5) . ?
C2 H2A 0.9700 . ?
C2 H2B 0.9700 . ?
C3 O4 1.428(3) . ?
C3 H3A 0.9700 . ?
C3 H3B 0.9700 . ?
O4 C5 1.411(3) . ?
C5 C6 1.476(4) . ?
C5 H5A 0.9700 . ?
C5 H5B 0.9700 . ?
C6 O7 1.421(3) . ?
C6 H6A 0.9700 . ?
C6 H6B 0.9700 . ?
O7 C8 1.409(3) . ?
C8 C9 1.484(4) . ?
C8 H8A 0.9700 . ?
C8 H8B 0.9700 . ?
C9 O10 1.429(3) . ?
C9 H9A 0.9700 . ?
C9 H9B 0.9700 . ?
O10 C11 1.427(4) . ?
C11 C12 1.496(5) . ?
C11 H11A 0.9700 . ?
C11 H11B 0.9700 . ?
C12 O13 1.404(3) . ?
C12 H12A 0.9700 . ?
C12 H12B 0.9700 . ?
O13 C14 1.433(3) . ?
C14 C15 1.461(4) . ?
C14 H14A 0.9700 . ?
C14 H14B 0.9700 . ?
C15 O16 1.403(3) . ?
C15 H15A 0.9700 . ?
C15 H15B 0.9700 . ?
O16 C17 1.439(3) . ?
C17 C18 1.454(3) . ?
C17 H17A 0.9700 . ?
C17 H17B 0.9700 . ?
C18 H18A 0.9700 . ?
C18 H18B 0.9700 . ?
O1W H1W 0.841(16) . ?
O1W H2W 0.837(16) . ?

loop_
_geom_hbond_atom_site_label_D
_geom_hbond_atom_site_label_H
_geom_hbond_atom_site_label_A
_geom_hbond_distance_DH
_geom_hbond_distance_HA
_geom_hbond_distance_DA
_geom_hbond_angle_DHA
_geom_hbond_site_symmetry_A
N2U H2U O16 0.838(15) 1.982(16) 2.810(2) 170(2) .
N1U H1U O1W 0.802(15) 2.027(16) 2.826(2) 175(2) .
C3U H3U O7 0.93 2.60 3.260(2) 128.6 .
O1W H1W O10 0.841(16) 2.37(2) 3.124(3) 150(2) 4_665
O1W H1W O13 0.841(16) 2.47(2) 3.158(2) 139(2) 4_665
O1W H2W O4 0.837(16) 2.122(17) 2.955(2) 174(3) 4_665

loop_
_geom_torsion_atom_site_label_1
_geom_torsion_atom_site_label_2
_geom_torsion_atom_site_label_3
_geom_torsion_atom_site_label_4
_geom_torsion
_geom_torsion_site_symmetry_1
_geom_torsion_site_symmetry_2
_geom_torsion_site_symmetry_3
_geom_torsion_site_symmetry_4
_geom_torsion_publ_flag
C4U N2U C1U N1U 0.4(2) . . . . ?
C4U N2U C1U S1 -179.12(15) . . . . ?
C2U N1U C1U N2U 0.2(2) . . . . ?
C2U N1U C1U S1 179.77(14) . . . . ?
C1U N1U C2U C3U -0.9(3) . . . . ?
C1U N1U C2U S2 179.47(13) . . . . ?
N1U C2U C3U C4U 1.0(3) . . . . ?
S2 C2U C3U C4U -179.39(16) . . . . ?
C2U C3U C4U N2U -0.5(3) . . . . ?
C1U N2U C4U C3U -0.3(3) . . . . ?
C18 O1 C2 C3 176.1(3) . . . . ?
O1 C2 C3 O4 -75.0(4) . . . . ?
C2 C3 O4 C5 -174.5(2) . . . . ?
C3 O4 C5 C6 -179.7(2) . . . . ?
O4 C5 C6 O7 67.1(3) . . . . ?
C5 C6 O7 C8 -171.1(2) . . . . ?
C6 O7 C8 C9 177.5(2) . . . . ?
O7 C8 C9 O10 -71.7(3) . . . . ?
C8 C9 O10 C11 160.8(2) . . . . ?
C9 O10 C11 C12 172.9(2) . . . . ?
O10 C11 C12 O13 59.8(3) . . . . ?
C11 C12 O13 C14 179.3(2) . . . . ?
C12 O13 C14 C15 176.3(2) . . . . ?
O13 C14 C15 O16 63.5(3) . . . . ?
C14 C15 O16 C17 174.72(18) . . . . ?
C15 O16 C17 C18 65.6(3) . . . . ?
C2 O1 C18 C17 175.9(2) . . . . ?
O16 C17 C18 O1 58.6(3) . . . . ?

loop_
_cod_related_entry_id
_cod_related_entry_database
_cod_related_entry_code
1 ChemSpider 21141252
